data_1520892
loop_
_publ_author_name
'Boyer-Candalen, C.'
'Meerschaut, A.'

_publ_section_title
;
 Synthesis and structure determination of the new compound La10.8 Nb5 O20
 S10
;
_journal_name_full 'Journal of Solid State Chemistry'
_journal_page_first 348
_journal_page_last 352
_journal_volume 152
_journal_year 2000
_chemical_formula_sum 'La10.77 Nb5 O20 S10'
_space_group_IT_number 71
_symmetry_space_group_name_Hall '-I 2 2'
_symmetry_space_group_name_H-M 'I m m m'
_cell_angle_alpha 90
_cell_angle_beta 90
_cell_angle_gamma 90
_cell_formula_units_Z 2
_cell_length_a 32.535
_cell_length_b 12.115
_cell_length_c 3.9999
_cell_volume 1576.607
_citation_journal_id_ASTM JSSCBI
_cod_data_source_file Boyer-Candalen_JSSCBI_2000_1893.cif
_cod_data_source_block La10.77Nb5O20S10
_cod_database_code 1520892

loop_
_symmetry_equiv_pos_as_xyz
x,y,z
-x,-y,z
x,-y,-z
-x,y,-z
-x,-y,-z
x,y,-z
-x,y,z
x,-y,z
x+1/2,y+1/2,z+1/2
-x+1/2,-y+1/2,z+1/2
x+1/2,-y+1/2,-z+1/2
-x+1/2,y+1/2,-z+1/2
-x+1/2,-y+1/2,-z+1/2
x+1/2,y+1/2,-z+1/2
-x+1/2,y+1/2,z+1/2
x+1/2,-y+1/2,z+1/2

loop_
_atom_site_label
_atom_site_type_symbol
_atom_site_fract_x
_atom_site_fract_y
_atom_site_fract_z
_atom_site_occupancy
_atom_site_U_iso_or_equiv
O5 O-2 0.139 0.1557 0 1 0.0
La3 La+3 0.1028 0.5 0.5 1 0.0
O8 O-2 0 0 0.5 1 0.0
La2 La+3 0.19486 0 0 1 0.0
O2 O-2 0 0.1126 0 1 0.0
Nb1 Nb+5 0.12674 0.16222 0.5 1 0.0
La4 La+3 0 0.21928 0.5 1 0.0
S3 S-2 0.21555 0.1705 0.5 1 0.0
S1 S-2 0.05295 0.6444 0 1 0.0
O6 O-2 0 0.5 0.5 1 0.0
S2 S-2 0.2172 0.5 0.5 1 0.0
O3 O-2 0.1441 0 0.5 1 0.0
La5 La+3 0.05516 0 0 0.386 0.0
O4 O-2 0.127 0.5 0 1 0.0
La1 La+3 0.18822 0.34081 0 1 0.0
Nb2 Nb+5 0 0.5 0 1 0.0
O1 O-2 0.139 0.3166 0.5 1 0.0
O7 O-2 0.0731 0.1426 0.5 1 0.0
